data_1550508
loop_
_publ_author_name
'Lamb, Jessica V.'
'Buffet, Jean-Charles'
'Turner, Zo\"e R.'
'O'Hare, Dermot'

_publ_section_title
;
 Group 4 permethylindenyl complexes for slurry-phase polymerisation of
 ethylene
;
_journal_issue 11
_journal_name_full 'Polymer Chemistry'
_journal_page_first 1386
_journal_paper_doi 10.1039/C8PY01796D
_journal_volume 10
_journal_year 2019
_chemical_formula_sum 'C26 H36 Cl2 Si Zr'
_chemical_formula_weight 538.76
_space_group_crystal_system triclinic
_space_group_IT_number 2
_space_group_name_Hall '-P 1'
_space_group_name_H-M_alt 'P -1'
_symmetry_space_group_name_Hall '-P 1'
_symmetry_space_group_name_H-M 'P -1'
_atom_sites_solution_hydrogens geom
_audit_creation_method SHELXL-2014
_audit_update_record
;
2018-12-06 deposited with the CCDC.
2019-01-21 downloaded from the CCDC.
;
_cell_angle_alpha 104.583(2)
_cell_angle_beta 94.052(2)
_cell_angle_gamma 103.622(2)
_cell_formula_units_Z 2
_cell_length_a 8.7586(2)
_cell_length_b 11.3702(3)
_cell_length_c 14.6917(4)
_cell_measurement_reflns_used 14168
_cell_measurement_temperature 150(2)
_cell_measurement_theta_max 76.1890
_cell_measurement_theta_min 4.1000
_cell_volume 1362.94(6)
_computing_cell_refinement 'CrysAlisPro 1.171.38.41 (Rigaku OD, 2015)'
_computing_data_collection 'CrysAlisPro 1.171.38.41 (Rigaku OD, 2015)'
_computing_data_reduction 'CrysAlisPro 1.171.38.41 (Rigaku OD, 2015)'
_computing_molecular_graphics
;
ORTEP3 for Windows. Farrugia, L. J. J. Appl. Cryst. 1997, 30, 565.
;
_computing_structure_refinement 'SHELXL-2014 (Sheldrick, 2014)'
_computing_structure_solution
;
SUPERFLIP 
Palatinus, L.; Chapuis, G. J. Appl. Cryst. 2007, 40, 786-790.
;
_diffrn_ambient_environment N~2~
_diffrn_ambient_temperature 150.00(10)
_diffrn_detector 'CCD plate'
_diffrn_detector_area_resol_mean 10.5035
_diffrn_detector_type Atlas
_diffrn_measured_fraction_theta_full 1.000
_diffrn_measured_fraction_theta_max 0.999
_diffrn_measurement_device 'four-circle diffractometer'
_diffrn_measurement_device_type 'SuperNova, Dual, Cu at zero, Atlas'
_diffrn_radiation_monochromator mirror
_diffrn_radiation_probe x-ray
_diffrn_radiation_type 'Cu K\a'
_diffrn_radiation_wavelength 1.54184
_diffrn_reflns_av_R_equivalents 0.0330
_diffrn_reflns_av_unetI/netI 0.0201
_diffrn_reflns_Laue_measured_fraction_full 1.000
_diffrn_reflns_Laue_measured_fraction_max 0.999
_diffrn_reflns_limit_h_max 10
_diffrn_reflns_limit_h_min -10
_diffrn_reflns_limit_k_max 14
_diffrn_reflns_limit_k_min -14
_diffrn_reflns_limit_l_max 18
_diffrn_reflns_limit_l_min -17
_diffrn_reflns_number 27786
_diffrn_reflns_point_group_measured_fraction_full 1.000
_diffrn_reflns_point_group_measured_fraction_max 0.999
_diffrn_reflns_theta_full 67.684
_diffrn_reflns_theta_max 74.498
_diffrn_reflns_theta_min 4.163
_diffrn_source 'micro-focus sealed X-ray tube'
_diffrn_source_type 'SuperNova (Cu) X-ray Source'
_exptl_absorpt_coefficient_mu 5.592
_exptl_absorpt_correction_T_max 1.00000
_exptl_absorpt_correction_T_min 0.57908
_exptl_absorpt_correction_type multi-scan
_exptl_absorpt_process_details
;
CrysAlisPro 1.171.38.41 (Rigaku Oxford Diffraction, 2015)
Empirical absorption correction using spherical harmonics,
 implemented in SCALE3 ABSPACK scaling algorithm.
;
_exptl_crystal_colour yellow
_exptl_crystal_density_diffrn 1.313
_exptl_crystal_description plate
_exptl_crystal_F_000 560
_exptl_crystal_size_max 0.280
_exptl_crystal_size_mid 0.154
_exptl_crystal_size_min 0.030
_platon_squeeze_details
;
TITL 009ZRT17 in P-1
CELL    8.7586   11.3702   14.6917    104.58     94.05    103.62
SPGR P-1
# Solvent Accessible Volume =       166
# Electrons Found in S.A.V. =        41
# Note: Atoms in Void as Cxxx and Qxxx all others
C101 0.018 0.468 0.004 !       4.47 eA-3
C102 0.905 0.619 0.156 !       3.84 eA-3
C103 0.941 0.564 0.046 !       3.61 eA-3
C104 0.955 0.535 0.097 !       3.61 eA-3
Q105 0.082 1.004 0.205 !       1.38 eA-3
Q106 0.109 0.328 0.200 !       1.21 eA-3
Q107 0.614 0.408 0.332 !       0.95 eA-3
C108 0.139 0.495 0.031 !       0.76 eA-3
C109 0.029 0.622 0.019 !       0.68 eA-3
C110 0.883 0.449 0.115 !       0.58 eA-3
C111 0.966 0.727 0.139 !       0.50 eA-3
;
_refine_diff_density_max 0.414
_refine_diff_density_min -0.453
_refine_diff_density_rms 0.052
_refine_ls_extinction_method none
_refine_ls_goodness_of_fit_ref 1.053
_refine_ls_hydrogen_treatment constr
_refine_ls_matrix_type full
_refine_ls_number_parameters 280
_refine_ls_number_reflns 5566
_refine_ls_number_restraints 0
_refine_ls_restrained_S_all 1.053
_refine_ls_R_factor_all 0.0245
_refine_ls_R_factor_gt 0.0218
_refine_ls_shift/su_max 0.001
_refine_ls_shift/su_mean 0.000
_refine_ls_structure_factor_coef Fsqd
_refine_ls_weighting_details 'w=1/[\s^2^(Fo^2^)+(0.0284P)^2^+0.5663P] where P=(Fo^2^+2Fc^2^)/3'
_refine_ls_weighting_scheme calc
_refine_ls_wR_factor_gt 0.0545
_refine_ls_wR_factor_ref 0.0564
_reflns_Friedel_coverage 0.000
_reflns_number_gt 5170
_reflns_number_total 5566
_reflns_threshold_expression 'I > 2\s(I)'
_cod_data_source_file c8py01796d2.cif
_cod_data_source_block 009ZRT17
_cod_depositor_comments 'Adding full bibliography for 1550506--1550510.cif.'
_cod_database_code 1550508
_shelx_space_group_comment
;
The symmetry employed for this shelxl refinement is uniquely defined
by the following loop, which should always be used as a source of
symmetry information in preference to the above space-group names.
They are only intended as comments.
;
_shelx_estimated_absorpt_t_min 0.303
_shelx_estimated_absorpt_t_max 0.850
_shelxl_version_number 2014-3
_platon_squeeze_void_probe_radius 1.20

loop_
_space_group_symop_operation_xyz
'x, y, z'
'-x, -y, -z'

loop_
_atom_site_label
_atom_site_type_symbol
_atom_site_fract_x
_atom_site_fract_y
_atom_site_fract_z
_atom_site_U_iso_or_equiv
_atom_site_adp_type
_atom_site_occupancy
_atom_site_site_symmetry_order
_atom_site_calc_flag
_atom_site_refinement_flags_posn
_atom_site_refinement_flags_adp
C1 C 0.54902(18) 0.28644(15) 0.21345(11) 0.0212(3) Uani 1 1 d . .
C2 C 0.44706(19) 0.29881(15) 0.13716(11) 0.0228(3) Uani 1 1 d . .
C3 C 0.35426(19) 0.17895(15) 0.08165(11) 0.0231(3) Uani 1 1 d . .
C4 C 0.36649(19) -0.04925(15) 0.08133(12) 0.0249(3) Uani 1 1 d . .
C5 C 0.4357(2) -0.11385(16) 0.13263(13) 0.0277(3) Uani 1 1 d . .
C6 C 0.5565(2) -0.04915(16) 0.21295(12) 0.0261(3) Uani 1 1 d . .
C7 C 0.60790(19) 0.08066(15) 0.24180(11) 0.0234(3) Uani 1 1 d . .
C8 C 0.52681(18) 0.15079(14) 0.19650(11) 0.0205(3) Uani 1 1 d . .
C9 C 0.40828(18) 0.08560(15) 0.11559(11) 0.0216(3) Uani 1 1 d . .
C10 C 0.4418(2) 0.41954(16) 0.11304(13) 0.0293(3) Uani 1 1 d . .
H10A H 0.4247 0.4037 0.0439 0.044 Uiso 1 1 calc R U
H10B H 0.5425 0.4831 0.1392 0.044 Uiso 1 1 calc R U
H10C H 0.3548 0.4501 0.1404 0.044 Uiso 1 1 calc R U
C11 C 0.2292(2) 0.15997(18) -0.00043(12) 0.0304(4) Uani 1 1 d . .
H11A H 0.1983 0.2385 0.0044 0.046 Uiso 1 1 calc R U
H11B H 0.1362 0.0933 0.0013 0.046 Uiso 1 1 calc R U
H11C H 0.2717 0.1358 -0.0603 0.046 Uiso 1 1 calc R U
C12 C 0.2507(2) -0.11507(17) -0.00784(13) 0.0322(4) Uani 1 1 d . .
H12A H 0.2713 -0.1961 -0.0377 0.048 Uiso 1 1 calc R U
H12B H 0.2632 -0.0627 -0.0519 0.048 Uiso 1 1 calc R U
H12C H 0.1423 -0.1293 0.0080 0.048 Uiso 1 1 calc R U
C13 C 0.3890(3) -0.25662(17) 0.10426(16) 0.0411(5) Uani 1 1 d . .
H13A H 0.3296 -0.2864 0.1518 0.062 Uiso 1 1 calc R U
H13B H 0.4847 -0.2872 0.1004 0.062 Uiso 1 1 calc R U
H13C H 0.3224 -0.2885 0.0422 0.062 Uiso 1 1 calc R U
C14 C 0.6319(3) -0.12570(18) 0.26416(15) 0.0379(4) Uani 1 1 d . .
H14A H 0.7123 -0.1552 0.2284 0.057 Uiso 1 1 calc R U
H14B H 0.5503 -0.1983 0.2695 0.057 Uiso 1 1 calc R U
H14C H 0.6819 -0.0732 0.3278 0.057 Uiso 1 1 calc R U
C15 C 0.7564(2) 0.14774(17) 0.31080(12) 0.0293(3) Uani 1 1 d . .
H15A H 0.7284 0.1760 0.3746 0.044 Uiso 1 1 calc R U
H15B H 0.8138 0.2208 0.2918 0.044 Uiso 1 1 calc R U
H15C H 0.8239 0.0902 0.3110 0.044 Uiso 1 1 calc R U
C16 C 0.46038(19) 0.33622(15) 0.39510(11) 0.0232(3) Uani 1 1 d . .
C17 C 0.3158(2) 0.37320(16) 0.40250(11) 0.0258(3) Uani 1 1 d . .
H17 H 0.3023 0.4527 0.3994 0.031 Uiso 1 1 calc R U
C18 C 0.1954(2) 0.27310(16) 0.41519(11) 0.0261(3) Uani 1 1 d . .
H18 H 0.0880 0.2735 0.4202 0.031 Uiso 1 1 calc R U
C19 C 0.2620(2) 0.17290(16) 0.41915(11) 0.0246(3) Uani 1 1 d . .
C20 C 0.42233(19) 0.20990(15) 0.40408(11) 0.0228(3) Uani 1 1 d . .
H20 H 0.4943 0.1586 0.4004 0.027 Uiso 1 1 calc R U
C21 C 0.1773(2) 0.05157(17) 0.43735(12) 0.0283(3) Uani 1 1 d . .
H21A H 0.0692 0.0231 0.4014 0.034 Uiso 1 1 calc R U
H21B H 0.1662 0.0682 0.5057 0.034 Uiso 1 1 calc R U
C22 C 0.2581(2) -0.05538(17) 0.41058(13) 0.0307(4) Uani 1 1 d . .
H22A H 0.2897 -0.0611 0.3466 0.037 Uiso 1 1 calc R U
H22B H 0.3556 -0.0359 0.4561 0.037 Uiso 1 1 calc R U
C23 C 0.1507(2) -0.18202(17) 0.41088(14) 0.0329(4) Uani 1 1 d . .
H23A H 0.1195 -0.1763 0.4750 0.039 Uiso 1 1 calc R U
H23B H 0.0530 -0.2012 0.3657 0.039 Uiso 1 1 calc R U
C24 C 0.2301(3) -0.28894(19) 0.38385(17) 0.0416(5) Uani 1 1 d . .
H24A H 0.2624 -0.2946 0.3207 0.062 Uiso 1 1 calc R U
H24B H 0.1554 -0.3684 0.3831 0.062 Uiso 1 1 calc R U
H24C H 0.3238 -0.2727 0.4304 0.062 Uiso 1 1 calc R U
C25 C 0.8293(2) 0.45113(17) 0.38848(13) 0.0322(4) Uani 1 1 d . .
H25A H 0.8638 0.5407 0.4232 0.048 Uiso 1 1 calc R U
H25B H 0.8971 0.4332 0.3393 0.048 Uiso 1 1 calc R U
H25C H 0.8374 0.4003 0.4326 0.048 Uiso 1 1 calc R U
C26 C 0.5805(2) 0.56591(16) 0.33049(13) 0.0321(4) Uani 1 1 d . .
H26A H 0.4722 0.5519 0.2997 0.048 Uiso 1 1 calc R U
H26B H 0.6563 0.6079 0.2952 0.048 Uiso 1 1 calc R U
H26C H 0.5930 0.6191 0.3958 0.048 Uiso 1 1 calc R U
Si1 Si 0.61842(5) 0.41134(4) 0.33179(3) 0.02188(9) Uani 1 1 d . .
Cl1 Cl 0.08713(5) 0.00217(4) 0.20751(3) 0.03174(9) Uani 1 1 d . .
Cl2 Cl 0.10623(5) 0.32486(5) 0.20505(3) 0.03517(10) Uani 1 1 d . .
Zr1 Zr 0.28093(2) 0.20541(2) 0.25031(2) 0.02006(5) Uani 1 1 d . .

loop_
_atom_site_aniso_label
_atom_site_aniso_U_11
_atom_site_aniso_U_22
_atom_site_aniso_U_33
_atom_site_aniso_U_23
_atom_site_aniso_U_13
_atom_site_aniso_U_12
C1 0.0199(7) 0.0226(7) 0.0224(7) 0.0054(6) 0.0089(6) 0.0073(6)
C2 0.0231(7) 0.0253(8) 0.0232(7) 0.0079(6) 0.0097(6) 0.0096(6)
C3 0.0222(7) 0.0281(8) 0.0204(7) 0.0057(6) 0.0077(6) 0.0092(6)
C4 0.0236(8) 0.0252(8) 0.0249(8) 0.0033(6) 0.0104(6) 0.0062(6)
C5 0.0303(8) 0.0228(8) 0.0316(9) 0.0052(6) 0.0144(7) 0.0093(6)
C6 0.0289(8) 0.0262(8) 0.0291(8) 0.0098(6) 0.0127(7) 0.0137(7)
C7 0.0239(8) 0.0278(8) 0.0225(7) 0.0080(6) 0.0100(6) 0.0114(6)
C8 0.0193(7) 0.0225(7) 0.0199(7) 0.0040(6) 0.0080(6) 0.0066(6)
C9 0.0200(7) 0.0247(8) 0.0213(7) 0.0049(6) 0.0091(6) 0.0080(6)
C10 0.0356(9) 0.0275(8) 0.0296(8) 0.0114(7) 0.0075(7) 0.0126(7)
C11 0.0294(9) 0.0378(9) 0.0239(8) 0.0063(7) 0.0018(7) 0.0119(7)
C12 0.0315(9) 0.0291(9) 0.0295(9) -0.0009(7) 0.0068(7) 0.0043(7)
C13 0.0526(12) 0.0233(9) 0.0464(11) 0.0062(8) 0.0118(9) 0.0103(8)
C14 0.0466(11) 0.0321(9) 0.0433(11) 0.0173(8) 0.0090(9) 0.0182(8)
C15 0.0271(8) 0.0351(9) 0.0291(8) 0.0082(7) 0.0043(7) 0.0150(7)
C16 0.0245(8) 0.0242(7) 0.0189(7) 0.0011(6) 0.0059(6) 0.0069(6)
C17 0.0279(8) 0.0265(8) 0.0228(8) 0.0020(6) 0.0073(6) 0.0108(6)
C18 0.0246(8) 0.0319(8) 0.0215(7) 0.0029(6) 0.0089(6) 0.0100(7)
C19 0.0244(8) 0.0305(8) 0.0191(7) 0.0053(6) 0.0067(6) 0.0081(6)
C20 0.0229(8) 0.0266(8) 0.0193(7) 0.0049(6) 0.0056(6) 0.0080(6)
C21 0.0259(8) 0.0346(9) 0.0274(8) 0.0117(7) 0.0098(6) 0.0085(7)
C22 0.0260(8) 0.0333(9) 0.0362(9) 0.0143(7) 0.0081(7) 0.0077(7)
C23 0.0301(9) 0.0336(9) 0.0377(10) 0.0150(8) 0.0076(7) 0.0075(7)
C24 0.0395(11) 0.0338(10) 0.0537(12) 0.0148(9) 0.0072(9) 0.0106(8)
C25 0.0230(8) 0.0338(9) 0.0329(9) -0.0015(7) 0.0053(7) 0.0056(7)
C26 0.0405(10) 0.0234(8) 0.0323(9) 0.0046(7) 0.0097(7) 0.0101(7)
Si1 0.0215(2) 0.0208(2) 0.0226(2) 0.00324(16) 0.00639(16) 0.00593(16)
Cl1 0.02697(19) 0.0314(2) 0.0293(2) 0.00100(15) 0.00896(15) -0.00013(15)
Cl2 0.0337(2) 0.0484(2) 0.0351(2) 0.01597(19) 0.01152(17) 0.02640(19)
Zr1 0.01838(7) 0.02293(7) 0.01975(7) 0.00404(5) 0.00619(5) 0.00805(5)

loop_
_atom_type_symbol
_atom_type_description
_atom_type_scat_dispersion_real
_atom_type_scat_dispersion_imag
_atom_type_scat_source
C C 0.0181 0.0091 'International Tables Vol C Tables 4.2.6.8 and 6.1.1.4'
H H 0.0000 0.0000 'International Tables Vol C Tables 4.2.6.8 and 6.1.1.4'
Si Si 0.2541 0.3302 'International Tables Vol C Tables 4.2.6.8 and 6.1.1.4'
Cl Cl 0.3639 0.7018 'International Tables Vol C Tables 4.2.6.8 and 6.1.1.4'
Zr Zr -0.1862 2.2449 'International Tables Vol C Tables 4.2.6.8 and 6.1.1.4'

loop_
_geom_angle_atom_site_label_1
_geom_angle_atom_site_label_2
_geom_angle_atom_site_label_3
_geom_angle
C2 C1 C8 104.87(13)
C2 C1 Si1 123.68(12)
C8 C1 Si1 126.62(12)
C2 C1 Zr1 76.73(9)
C8 C1 Zr1 74.43(8)
Si1 C1 Zr1 94.93(6)
C3 C2 C1 110.59(14)
C3 C2 C10 122.76(15)
C1 C2 C10 126.56(15)
C3 C2 Zr1 74.47(9)
C1 C2 Zr1 69.98(9)
C10 C2 Zr1 125.17(11)
C2 C3 C9 107.50(14)
C2 C3 C11 123.69(15)
C9 C3 C11 128.74(15)
C2 C3 Zr1 73.38(9)
C9 C3 Zr1 74.56(9)
C11 C3 Zr1 120.13(11)
C5 C4 C9 117.72(15)
C5 C4 C12 122.39(15)
C9 C4 C12 119.90(15)
C4 C5 C6 121.61(15)
C4 C5 C13 120.56(17)
C6 C5 C13 117.81(16)
C7 C6 C5 121.23(15)
C7 C6 C14 119.72(17)
C5 C6 C14 119.01(16)
C6 C7 C8 118.45(15)
C6 C7 C15 121.34(15)
C8 C7 C15 119.84(15)
C7 C8 C9 119.58(14)
C7 C8 C1 131.15(15)
C9 C8 C1 109.12(14)
C7 C8 Zr1 121.82(10)
C9 C8 Zr1 76.78(8)
C1 C8 Zr1 71.35(8)
C4 C9 C8 120.83(15)
C4 C9 C3 131.60(15)
C8 C9 C3 107.55(14)
C4 C9 Zr1 122.86(10)
C8 C9 Zr1 70.52(8)
C3 C9 Zr1 73.02(8)
C2 C10 H10A 109.5
C2 C10 H10B 109.5
H10A C10 H10B 109.5
C2 C10 H10C 109.5
H10A C10 H10C 109.5
H10B C10 H10C 109.5
C3 C11 H11A 109.5
C3 C11 H11B 109.5
H11A C11 H11B 109.5
C3 C11 H11C 109.5
H11A C11 H11C 109.5
H11B C11 H11C 109.5
C4 C12 H12A 109.5
C4 C12 H12B 109.5
H12A C12 H12B 109.5
C4 C12 H12C 109.5
H12A C12 H12C 109.5
H12B C12 H12C 109.5
C5 C13 H13A 109.5
C5 C13 H13B 109.5
H13A C13 H13B 109.5
C5 C13 H13C 109.5
H13A C13 H13C 109.5
H13B C13 H13C 109.5
C6 C14 H14A 109.5
C6 C14 H14B 109.5
H14A C14 H14B 109.5
C6 C14 H14C 109.5
H14A C14 H14C 109.5
H14B C14 H14C 109.5
C7 C15 H15A 109.5
C7 C15 H15B 109.5
H15A C15 H15B 109.5
C7 C15 H15C 109.5
H15A C15 H15C 109.5
H15B C15 H15C 109.5
C17 C16 C20 104.76(14)
C17 C16 Si1 121.32(13)
C20 C16 Si1 128.28(12)
C17 C16 Zr1 74.58(9)
C20 C16 Zr1 73.97(9)
Si1 C16 Zr1 95.62(6)
C18 C17 C16 109.56(15)
C18 C17 H17 125.2
C16 C17 H17 125.2
C19 C18 C17 108.46(14)
C19 C18 H18 125.8
C17 C18 H18 125.8
C18 C19 C20 106.88(15)
C18 C19 C21 125.67(15)
C20 C19 C21 127.45(15)
C18 C19 Zr1 72.74(9)
C20 C19 Zr1 68.92(9)
C21 C19 Zr1 124.10(11)
C19 C20 C16 110.25(14)
C19 C20 H20 124.9
C16 C20 H20 124.9
C19 C21 C22 115.15(14)
C19 C21 H21A 108.5
C22 C21 H21A 108.5
C19 C21 H21B 108.5
C22 C21 H21B 108.5
H21A C21 H21B 107.5
C23 C22 C21 112.37(15)
C23 C22 H22A 109.1
C21 C22 H22A 109.1
C23 C22 H22B 109.1
C21 C22 H22B 109.1
H22A C22 H22B 107.9
C24 C23 C22 112.63(16)
C24 C23 H23A 109.1
C22 C23 H23A 109.1
C24 C23 H23B 109.1
C22 C23 H23B 109.1
H23A C23 H23B 107.8
C23 C24 H24A 109.5
C23 C24 H24B 109.5
H24A C24 H24B 109.5
C23 C24 H24C 109.5
H24A C24 H24C 109.5
H24B C24 H24C 109.5
Si1 C25 H25A 109.5
Si1 C25 H25B 109.5
H25A C25 H25B 109.5
Si1 C25 H25C 109.5
H25A C25 H25C 109.5
H25B C25 H25C 109.5
Si1 C26 H26A 109.5
Si1 C26 H26B 109.5
H26A C26 H26B 109.5
Si1 C26 H26C 109.5
H26A C26 H26C 109.5
H26B C26 H26C 109.5
C26 Si1 C25 105.04(9)
C26 Si1 C16 105.66(8)
C25 Si1 C16 117.31(8)
C26 Si1 C1 113.22(8)
C25 Si1 C1 119.86(7)
C16 Si1 C1 95.13(7)
C26 Si1 Zr1 105.17(6)
C25 Si1 Zr1 149.49(6)
C16 Si1 Zr1 49.07(5)
C1 Si1 Zr1 49.29(5)
Cl1 Zr1 Cl2 97.130(17)
Cl1 Zr1 C16 134.70(4)
Cl2 Zr1 C16 108.94(4)
Cl1 Zr1 C1 135.43(4)
Cl2 Zr1 C1 109.59(4)
C16 Zr1 C1 69.08(5)
Cl1 Zr1 C8 102.91(4)
Cl2 Zr1 C8 135.48(4)
C16 Zr1 C8 83.96(5)
C1 Zr1 C8 34.22(5)
Cl1 Zr1 C2 125.51(4)
Cl2 Zr1 C2 81.91(4)
C16 Zr1 C2 95.06(5)
C1 Zr1 C2 33.29(5)
C8 Zr1 C2 54.09(5)
Cl1 Zr1 C3 93.37(4)
Cl2 Zr1 C3 85.39(4)
C16 Zr1 C3 124.31(5)
C1 Zr1 C3 55.62(5)
C8 Zr1 C3 54.40(5)
C2 Zr1 C3 32.15(5)
Cl1 Zr1 C9 80.77(4)
Cl2 Zr1 C9 116.44(4)
C16 Zr1 C9 116.61(5)
C1 Zr1 C9 55.68(5)
C8 Zr1 C9 32.70(5)
C2 Zr1 C9 53.25(5)
C3 Zr1 C9 32.42(5)
Cl1 Zr1 C19 80.80(4)
Cl2 Zr1 C19 114.46(4)
C16 Zr1 C19 54.98(5)
C1 Zr1 C19 116.58(5)
C8 Zr1 C19 107.79(5)
C2 Zr1 C19 148.57(5)
C3 Zr1 C19 159.77(5)
C9 Zr1 C19 127.41(5)
Cl1 Zr1 Si1 158.219(14)
Cl2 Zr1 Si1 104.631(15)
C16 Zr1 Si1 35.31(4)
C1 Zr1 Si1 35.78(4)
C8 Zr1 Si1 61.68(4)
C2 Zr1 Si1 59.92(4)
C3 Zr1 Si1 89.33(4)
C9 Zr1 Si1 90.22(4)
C19 Zr1 Si1 89.26(4)

loop_
_geom_bond_atom_site_label_1
_geom_bond_atom_site_label_2
_geom_bond_distance
C1 C2 1.439(2)
C1 C8 1.462(2)
C1 Si1 1.8999(16)
C1 Zr1 2.4632(15)
C2 C3 1.417(2)
C2 C10 1.511(2)
C2 Zr1 2.5517(15)
C3 C9 1.438(2)
C3 C11 1.507(2)
C3 Zr1 2.5658(15)
C4 C5 1.378(3)
C4 C9 1.435(2)
C4 C12 1.505(2)
C5 C6 1.440(3)
C5 C13 1.516(2)
C6 C7 1.381(2)
C6 C14 1.513(2)
C7 C8 1.432(2)
C7 C15 1.503(2)
C8 C9 1.435(2)
C8 Zr1 2.5043(15)
C9 Zr1 2.5860(15)
C10 H10A 0.9800
C10 H10B 0.9800
C10 H10C 0.9800
C11 H11A 0.9800
C11 H11B 0.9800
C11 H11C 0.9800
C12 H12A 0.9800
C12 H12B 0.9800
C12 H12C 0.9800
C13 H13A 0.9800
C13 H13B 0.9800
C13 H13C 0.9800
C14 H14A 0.9800
C14 H14B 0.9800
C14 H14C 0.9800
C15 H15A 0.9800
C15 H15B 0.9800
C15 H15C 0.9800
C16 C17 1.428(2)
C16 C20 1.438(2)
C16 Si1 1.8804(17)
C16 Zr1 2.4578(16)
C17 C18 1.418(2)
C17 H17 0.9500
C18 C19 1.408(2)
C18 H18 0.9500
C19 C20 1.418(2)
C19 C21 1.502(2)
C19 Zr1 2.6092(16)
C20 H20 0.9500
C21 C22 1.529(2)
C21 H21A 0.9900
C21 H21B 0.9900
C22 C23 1.524(2)
C22 H22A 0.9900
C22 H22B 0.9900
C23 C24 1.521(3)
C23 H23A 0.9900
C23 H23B 0.9900
C24 H24A 0.9800
C24 H24B 0.9800
C24 H24C 0.9800
C25 Si1 1.8734(18)
C25 H25A 0.9800
C25 H25B 0.9800
C25 H25C 0.9800
C26 Si1 1.8684(18)
C26 H26A 0.9800
C26 H26B 0.9800
C26 H26C 0.9800
Si1 Zr1 3.2375(5)
Cl1 Zr1 2.4262(4)
Cl2 Zr1 2.4327(4)

loop_
_geom_torsion_atom_site_label_1
_geom_torsion_atom_site_label_2
_geom_torsion_atom_site_label_3
_geom_torsion_atom_site_label_4
_geom_torsion
C8 C1 C2 C3 5.83(17)
Si1 C1 C2 C3 -150.89(12)
Zr1 C1 C2 C3 -63.82(11)
C8 C1 C2 C10 -170.82(15)
Si1 C1 C2 C10 32.5(2)
Zr1 C1 C2 C10 119.54(16)
C8 C1 C2 Zr1 69.64(10)
Si1 C1 C2 Zr1 -87.08(11)
C1 C2 C3 C9 -6.27(17)
C10 C2 C3 C9 170.52(14)
Zr1 C2 C3 C9 -67.33(10)
C1 C2 C3 C11 176.56(14)
C10 C2 C3 C11 -6.6(2)
Zr1 C2 C3 C11 115.51(15)
C1 C2 C3 Zr1 61.06(11)
C10 C2 C3 Zr1 -122.15(15)
C9 C4 C5 C6 -5.5(2)
C12 C4 C5 C6 174.46(15)
C9 C4 C5 C13 175.99(15)
C12 C4 C5 C13 -4.0(3)
C4 C5 C6 C7 0.0(2)
C13 C5 C6 C7 178.52(16)
C4 C5 C6 C14 -177.83(16)
C13 C5 C6 C14 0.7(2)
C5 C6 C7 C8 6.6(2)
C14 C6 C7 C8 -175.61(15)
C5 C6 C7 C15 -166.42(15)
C14 C6 C7 C15 11.4(2)
C6 C7 C8 C9 -7.4(2)
C15 C7 C8 C9 165.67(14)
C6 C7 C8 C1 177.43(15)
C15 C7 C8 C1 -9.4(2)
C6 C7 C8 Zr1 85.00(16)
C15 C7 C8 Zr1 -101.89(15)
C2 C1 C8 C7 172.32(15)
Si1 C1 C8 C7 -31.9(2)
Zr1 C1 C8 C7 -116.36(16)
C2 C1 C8 C9 -3.18(16)
Si1 C1 C8 C9 152.62(11)
Zr1 C1 C8 C9 68.13(10)
C2 C1 C8 Zr1 -71.31(10)
Si1 C1 C8 Zr1 84.50(11)
C5 C4 C9 C8 4.5(2)
C12 C4 C9 C8 -175.49(14)
C5 C4 C9 C3 -177.34(16)
C12 C4 C9 C3 2.7(3)
C5 C4 C9 Zr1 -81.11(17)
C12 C4 C9 Zr1 98.91(16)
C7 C8 C9 C4 2.0(2)
C1 C8 C9 C4 178.08(13)
Zr1 C8 C9 C4 -117.33(14)
C7 C8 C9 C3 -176.60(13)
C1 C8 C9 C3 -0.49(17)
Zr1 C8 C9 C3 64.10(10)
C7 C8 C9 Zr1 119.30(14)
C1 C8 C9 Zr1 -64.59(10)
C2 C3 C9 C4 -174.29(16)
C11 C3 C9 C4 2.7(3)
Zr1 C3 C9 C4 119.18(17)
C2 C3 C9 C8 4.07(17)
C11 C3 C9 C8 -178.96(15)
Zr1 C3 C9 C8 -62.46(10)
C2 C3 C9 Zr1 66.53(11)
C11 C3 C9 Zr1 -116.49(17)
C20 C16 C17 C18 -0.14(18)
Si1 C16 C17 C18 155.40(12)
Zr1 C16 C17 C18 68.22(12)
C16 C17 C18 C19 1.87(19)
C17 C18 C19 C20 -2.83(18)
C17 C18 C19 C21 176.40(15)
C17 C18 C19 Zr1 -63.63(11)
C18 C19 C20 C16 2.81(18)
C21 C19 C20 C16 -176.41(15)
Zr1 C19 C20 C16 66.11(11)
C17 C16 C20 C19 -1.65(18)
Si1 C16 C20 C19 -154.87(13)
Zr1 C16 C20 C19 -70.44(11)
C18 C19 C21 C22 163.33(16)
C20 C19 C21 C22 -17.6(2)
Zr1 C19 C21 C22 70.76(18)
C19 C21 C22 C23 -167.89(15)
C21 C22 C23 C24 179.73(16)
C17 C16 Si1 C26 21.35(15)
C20 C16 Si1 C26 170.69(15)
Zr1 C16 Si1 C26 96.70(8)
C17 C16 Si1 C25 137.97(13)
C20 C16 Si1 C25 -72.69(16)
Zr1 C16 Si1 C25 -146.68(7)
C17 C16 Si1 C1 -94.51(13)
C20 C16 Si1 C1 54.82(16)
Zr1 C16 Si1 C1 -19.16(7)
C17 C16 Si1 Zr1 -75.35(13)
C20 C16 Si1 Zr1 73.99(14)
C2 C1 Si1 C26 -13.05(16)
C8 C1 Si1 C26 -164.63(13)
Zr1 C1 Si1 C26 -90.38(8)
C2 C1 Si1 C25 -137.92(14)
C8 C1 Si1 C25 70.50(16)
Zr1 C1 Si1 C25 144.74(8)
C2 C1 Si1 C16 96.43(14)
C8 C1 Si1 C16 -55.15(14)
Zr1 C1 Si1 C16 19.10(7)
C2 C1 Si1 Zr1 77.33(13)
C8 C1 Si1 Zr1 -74.25(13)

loop_
_platon_squeeze_void_nr
_platon_squeeze_void_average_x
_platon_squeeze_void_average_y
_platon_squeeze_void_average_z
_platon_squeeze_void_volume
_platon_squeeze_void_count_electrons
_platon_squeeze_void_content
1 0.000 0.500 1.000 166 42 ' '
